data_7014796
loop_
_publ_author_name
'Bardaj\'i, Manuel'
'Barrio, M\'onica'
'Espinet, Pablo'

_publ_section_title
;
 Photosensitive azobispyridine gold(i) and silver(i) complexes
;
_journal_issue 11
_journal_name_full 'Dalton Transactions'
_journal_page_first 2570
_journal_paper_doi 10.1039/c0dt01167c
_journal_volume 40
_journal_year 2011
_chemical_formula_sum 'C18 H26 Au2 F6 N4 O6 P2 S2'
_chemical_formula_weight 1028.42
_chemical_name_systematic
;
?
;
_space_group_IT_number 12
_symmetry_cell_setting monoclinic
_symmetry_space_group_name_Hall '-C 2y'
_symmetry_space_group_name_H-M 'C 1 2/m 1'
_atom_sites_solution_hydrogens geom
_atom_sites_solution_primary direct
_atom_sites_solution_secondary difmap
_audit_creation_method SHELXL-97
_cell_angle_alpha 90.00
_cell_angle_beta 103.326(4)
_cell_angle_gamma 90.00
_cell_formula_units_Z 2
_cell_length_a 25.1997(11)
_cell_length_b 8.7245(4)
_cell_length_c 7.2138(3)
_cell_measurement_reflns_used 1836
_cell_measurement_temperature 293(2)
_cell_measurement_theta_max 29.4132
_cell_measurement_theta_min 2.8986
_cell_volume 1543.28(12)
_computing_cell_refinement
;
'Tue Jan 26 11:16:18 2010'
;
_computing_data_collection
;
'Tue Jan 26 11:16:18 2010'
;
_computing_data_reduction
;
'Tue Jan 26 11:16:18 2010'
;
_computing_molecular_graphics 'Bruker SHELXTL'
_computing_publication_material 'Bruker SHELXTL'
_computing_structure_refinement 'SHELXL-97 (Sheldrick, 1997)'
_computing_structure_solution 'SHELXS-97 (Sheldrick, 1990)'
_diffrn_ambient_temperature 293(2)
_diffrn_detector_area_resol_mean 10.4757
_diffrn_measured_fraction_theta_full 0.987
_diffrn_measured_fraction_theta_max 0.833
_diffrn_measurement_device_type 'SuperNova, Dual, Cu at zero, Atlas'
_diffrn_measurement_method '\w scans'
_diffrn_radiation_monochromator graphite
_diffrn_radiation_source 'fine-focus sealed tube'
_diffrn_radiation_type MoK\a
_diffrn_radiation_wavelength 0.71073
_diffrn_reflns_av_R_equivalents 0.0463
_diffrn_reflns_av_sigmaI/netI 0.0641
_diffrn_reflns_limit_h_max 33
_diffrn_reflns_limit_h_min -29
_diffrn_reflns_limit_k_max 7
_diffrn_reflns_limit_k_min -11
_diffrn_reflns_limit_l_max 6
_diffrn_reflns_limit_l_min -9
_diffrn_reflns_number 3116
_diffrn_reflns_theta_full 26.32
_diffrn_reflns_theta_max 29.47
_diffrn_reflns_theta_min 2.90
_exptl_absorpt_coefficient_mu 9.809
_exptl_absorpt_correction_T_max 0.977
_exptl_absorpt_correction_T_min 0.870
_exptl_absorpt_correction_type analytical
_exptl_absorpt_process_details
;
'Tue Jan 26 11:16:18 2010'
;
_exptl_crystal_colour red
_exptl_crystal_density_diffrn 2.213
_exptl_crystal_density_method 'not measured'
_exptl_crystal_description needle
_exptl_crystal_F_000 968
_exptl_crystal_size_max 0.4068
_exptl_crystal_size_mid 0.1248
_exptl_crystal_size_min 0.0379
_refine_diff_density_max 1.907
_refine_diff_density_min -2.009
_refine_diff_density_rms 0.228
_refine_ls_extinction_method none
_refine_ls_goodness_of_fit_ref 0.987
_refine_ls_hydrogen_treatment constr
_refine_ls_matrix_type full
_refine_ls_number_parameters 110
_refine_ls_number_reflns 1892
_refine_ls_number_restraints 0
_refine_ls_restrained_S_all 0.987
_refine_ls_R_factor_all 0.0696
_refine_ls_R_factor_gt 0.0543
_refine_ls_shift/su_max 0.000
_refine_ls_shift/su_mean 0.000
_refine_ls_structure_factor_coef Fsqd
_refine_ls_weighting_details 'calc w=1/[\s^2^(Fo^2^)+(0.0893P)^2^+0.0000P] where P=(Fo^2^+2Fc^2^)/3'
_refine_ls_weighting_scheme calc
_refine_ls_wR_factor_gt 0.1305
_refine_ls_wR_factor_ref 0.1379
_reflns_number_gt 1469
_reflns_number_total 1892
_reflns_threshold_expression >2sigma(I)
_cod_data_source_file C0DT01167C.TXT
_cod_data_source_block abpypac
_cod_original_sg_symbol_H-M 'C 2/m'
_cod_database_code 7014796

loop_
_symmetry_equiv_pos_as_xyz
'x, y, z'
'-x, y, -z'
'x+1/2, y+1/2, z'
'-x+1/2, y+1/2, -z'
'-x, -y, -z'
'x, -y, z'
'-x+1/2, -y+1/2, -z'
'x+1/2, -y+1/2, z'

loop_
_atom_site_label
_atom_site_type_symbol
_atom_site_fract_x
_atom_site_fract_y
_atom_site_fract_z
_atom_site_U_iso_or_equiv
_atom_site_adp_type
_atom_site_occupancy
_atom_site_symmetry_multiplicity
_atom_site_calc_flag
_atom_site_refinement_flags
_atom_site_disorder_assembly
_atom_site_disorder_group
Au1 Au 0.337308(18) 0.5000 0.08494(6) 0.0467(2) Uani 1 2 d S . .
P1 P 0.27168(13) 0.5000 0.2450(4) 0.0420(7) Uani 1 2 d S . .
N1 N 0.3981(4) 0.5000 -0.0688(15) 0.049(3) Uani 1 2 d S . .
C1 C 0.4153(4) 0.3662(17) -0.1280(17) 0.071(3) Uani 1 1 d . . .
H1 H 0.4048 0.2733 -0.0843 0.085 Uiso 1 1 calc R . .
C2 C 0.4486(5) 0.370(2) -0.254(2) 0.091(5) Uani 1 1 d . . .
H2 H 0.4598 0.2774 -0.2965 0.109 Uiso 1 1 calc R . .
C3 C 0.4656(7) 0.5000 -0.317(2) 0.082(6) Uani 1 2 d S . .
N2 N 0.5009(9) 0.445(2) -0.444(2) 0.065(5) Uani 0.50 1 d P . .
C10 C 0.2278(4) 0.3368(13) 0.1975(16) 0.061(3) Uani 1 1 d . . .
H10A H 0.2010 0.3428 0.2726 0.092 Uiso 1 1 calc R . .
H10B H 0.2490 0.2451 0.2296 0.092 Uiso 1 1 calc R . .
H10C H 0.2099 0.3349 0.0648 0.092 Uiso 1 1 calc R . .
C11 C 0.2994(6) 0.5000 0.4980(19) 0.065(4) Uani 1 2 d S . .
H11A H 0.3221 0.5886 0.5327 0.098 Uiso 0.50 1 calc PR . .
H11B H 0.3206 0.4089 0.5335 0.098 Uiso 0.50 1 calc PR . .
H11C H 0.2701 0.5025 0.5629 0.098 Uiso 0.50 1 calc SR . .
S1 S 0.3634(2) 0.0000 0.4091(9) 0.0989(17) Uani 1 2 d S . .
O1 O 0.3940(11) 0.0000 0.600(3) 0.193(12) Uani 1 2 d S . .
O2 O 0.3366(11) 0.124(4) 0.354(4) 0.38(2) Uani 1 1 d . . .
C12 C 0.4121(10) 0.0000 0.282(3) 0.101(7) Uani 1 2 d S . .
F1 F 0.3944(9) 0.0000 0.100(2) 0.174(8) Uani 1 2 d S . .
F2 F 0.4440(7) 0.114(2) 0.320(2) 0.253(11) Uani 1 1 d . . .

loop_
_atom_site_aniso_label
_atom_site_aniso_U_11
_atom_site_aniso_U_22
_atom_site_aniso_U_33
_atom_site_aniso_U_23
_atom_site_aniso_U_13
_atom_site_aniso_U_12
Au1 0.0439(3) 0.0572(4) 0.0455(3) 0.000 0.02387(19) 0.000
P1 0.0423(17) 0.0477(19) 0.0429(14) 0.000 0.0238(12) 0.000
N1 0.042(6) 0.060(7) 0.053(5) 0.000 0.027(4) 0.000
C1 0.049(6) 0.084(8) 0.088(7) -0.007(7) 0.034(5) 0.007(6)
C2 0.055(7) 0.136(14) 0.096(8) -0.029(9) 0.045(6) 0.004(8)
C3 0.040(8) 0.15(2) 0.065(9) 0.000 0.031(7) 0.000
N2 0.084(12) 0.059(11) 0.068(11) 0.006(7) 0.053(11) 0.015(9)
C10 0.064(6) 0.054(6) 0.077(6) -0.005(5) 0.039(5) -0.013(5)
C11 0.066(10) 0.085(12) 0.047(6) 0.000 0.020(6) 0.000
S1 0.076(3) 0.115(5) 0.115(4) 0.000 0.041(3) 0.000
O1 0.21(2) 0.29(4) 0.091(12) 0.000 0.067(14) 0.000
O2 0.35(3) 0.50(5) 0.36(3) 0.21(3) 0.20(3) 0.36(4)
C12 0.093(15) 0.13(2) 0.080(12) 0.000 0.013(11) 0.000
F1 0.202(19) 0.22(2) 0.095(10) 0.000 0.028(11) 0.000
F2 0.225(15) 0.34(3) 0.234(16) -0.081(16) 0.124(13) -0.189(18)

loop_
_atom_type_symbol
_atom_type_description
_atom_type_scat_dispersion_real
_atom_type_scat_dispersion_imag
_atom_type_scat_source
C C 0.0033 0.0016 'International Tables Vol C Tables 4.2.6.8 and 6.1.1.4'
H H 0.0000 0.0000 'International Tables Vol C Tables 4.2.6.8 and 6.1.1.4'
N N 0.0061 0.0033 'International Tables Vol C Tables 4.2.6.8 and 6.1.1.4'
O O 0.0106 0.0060 'International Tables Vol C Tables 4.2.6.8 and 6.1.1.4'
F F 0.0171 0.0103 'International Tables Vol C Tables 4.2.6.8 and 6.1.1.4'
P P 0.1023 0.0942 'International Tables Vol C Tables 4.2.6.8 and 6.1.1.4'
S S 0.1246 0.1234 'International Tables Vol C Tables 4.2.6.8 and 6.1.1.4'
Au Au -2.0133 8.8022 'International Tables Vol C Tables 4.2.6.8 and 6.1.1.4'

loop_
_geom_angle_atom_site_label_1
_geom_angle_atom_site_label_2
_geom_angle_atom_site_label_3
_geom_angle
_geom_angle_site_symmetry_1
_geom_angle_site_symmetry_3
_geom_angle_publ_flag
N1 Au1 P1 179.2(3) . . ?
C10 P1 C10 105.7(8) . 6_565 ?
C10 P1 C11 105.8(5) . . ?
C10 P1 C11 105.8(5) 6_565 . ?
C10 P1 Au1 113.7(3) . . ?
C10 P1 Au1 113.7(3) 6_565 . ?
C11 P1 Au1 111.5(5) . . ?
C1 N1 C1 119.9(13) . 6_565 ?
C1 N1 Au1 119.8(7) . . ?
C1 N1 Au1 119.8(7) 6_565 . ?
N1 C1 C2 118.7(14) . . ?
C3 C2 C1 122.7(15) . . ?
C2 C3 C2 117.2(16) 6_565 . ?
C2 C3 N2 102.8(10) 6_565 6_565 ?
C2 C3 N2 140.0(12) . 6_565 ?
C2 C3 N2 140.0(12) 6_565 . ?
C2 C3 N2 102.8(10) . . ?
N2 C3 N2 37.2(15) 6_565 . ?
N2 N2 N2 90.000(9) 2_654 6_565 ?
N2 N2 N2 50.2(16) 2_654 5_664 ?
N2 N2 N2 39.8(16) 6_565 5_664 ?
N2 N2 C3 136(4) 2_654 . ?
N2 N2 C3 71.4(7) 6_565 . ?
N2 N2 C3 102.4(18) 5_664 . ?
O2 S1 O2 114(3) 6 . ?
O2 S1 O1 115.5(16) 6 . ?
O2 S1 O1 115.5(16) . . ?
O2 S1 C12 103.1(13) 6 . ?
O2 S1 C12 103.1(13) . . ?
O1 S1 C12 103.0(13) . . ?
F2 C12 F2 103(3) . 6 ?
F2 C12 F1 105.8(17) . . ?
F2 C12 F1 105.8(17) 6 . ?
F2 C12 S1 112.9(15) . . ?
F2 C12 S1 112.9(15) 6 . ?
F1 C12 S1 115(2) . . ?

loop_
_geom_bond_atom_site_label_1
_geom_bond_atom_site_label_2
_geom_bond_distance
_geom_bond_site_symmetry_2
_geom_bond_publ_flag
Au1 N1 2.088(10) . ?
Au1 P1 2.225(3) . ?
P1 C10 1.787(10) . ?
P1 C10 1.787(10) 6_565 ?
P1 C11 1.797(13) . ?
N1 C1 1.348(14) . ?
N1 C1 1.348(14) 6_565 ?
C1 C2 1.371(16) . ?
C2 C3 1.331(18) . ?
C3 C2 1.331(18) 6_565 ?
C3 N2 1.50(2) 6_565 ?
C3 N2 1.50(2) . ?
N2 N2 0.79(3) 2_654 ?
N2 N2 0.95(4) 6_565 ?
N2 N2 1.24(3) 5_664 ?
S1 O2 1.28(2) 6 ?
S1 O2 1.28(2) . ?
S1 O1 1.41(2) . ?
S1 C12 1.69(3) . ?
C12 F2 1.267(17) . ?
C12 F2 1.267(17) 6 ?
C12 F1 1.28(2) . ?
